data_2002354
loop_
_publ_author_name
'Wichmann, R'
'Mueller-Buschbaum, Hk'

_publ_section_title
;
Neue Verbindungen mit Sr Ni2 V2 O8-Struktur: Ba Co2 V2 O8 und Ba Mg2 V2
O8
;
_journal_name_full
;
Zeitschrift fuer Anorganische und Allgemeine Chemie
;
_journal_page_first 153
_journal_page_last 158
_journal_paper_doi 10.1002/zaac.19865340320
_journal_volume 534
_journal_year 1986
_chemical_formula_structural 'Ba Mg2 V2 O8'
_chemical_formula_sum 'Ba Mg2 O8 V2'
_chemical_name_systematic 'Barium dimagnesium divanadium(V)oxide'
_space_group_IT_number 142
_symmetry_cell_setting tetragonal
_symmetry_space_group_name_Hall '-I 4bd 2c'
_symmetry_space_group_name_H-M 'I 41/a c d :2'
_cell_angle_alpha 90
_cell_angle_beta 90
_cell_angle_gamma 90
_cell_formula_units_Z 8
_cell_length_a 12.4189(8)
_cell_length_b 12.4189(8)
_cell_length_c 8.4657(17)
_cell_volume 1305.7
_refine_ls_R_factor_all 0.05
_cod_original_sg_symbol_H-M 'I 41/a c d Z'
_cod_database_code 2002354

loop_
_symmetry_equiv_pos_as_xyz
x,y,z
-x,y,1/2+z
1/4+y,1/4+x,1/4+z
3/4-y,1/4+x,3/4+z
-x,-y,-z
x,-y,1/2-z
3/4-y,3/4-x,3/4-z
1/4+y,3/4-x,1/4-z
x,1/2-y,1/2+z
-x,1/2-y,z
1/4+y,1/4-x,3/4+z
3/4-y,1/4-x,1/4+z
-x,1/2+y,1/2-z
x,1/2+y,-z
3/4-y,3/4+x,1/4-z
1/4+y,3/4+x,3/4-z
1/2+x,1/2+y,1/2+z
1/2-x,1/2+y,z
3/4+y,3/4+x,3/4+z
1/4-y,3/4+x,1/4+z
1/2-x,1/2-y,1/2-z
1/2+x,1/2-y,-z
1/4-y,1/4-x,1/4-z
3/4+y,1/4-x,3/4-z
1/2+x,-y,z
1/2-x,-y,1/2+z
3/4+y,3/4-x,1/4+z
1/4-y,3/4-x,3/4+z
1/2-x,y,-z
1/2+x,y,1/2-z
1/4-y,1/4+x,3/4-z
3/4+y,1/4+x,1/4-z

loop_
_atom_site_label
_atom_site_type_symbol
_atom_site_symmetry_multiplicity
_atom_site_Wyckoff_symbol
_atom_site_fract_x
_atom_site_fract_y
_atom_site_fract_z
_atom_site_occupancy
_atom_site_attached_hydrogens
_atom_site_calc_flag
Ba1 Ba2+ 8 a 0. 0.25 0.375 1. 0 d
V1 V5+ 16 e 0.0810(2) 0. 0.25 1. 0 d
Mg1 Mg2+ 16 f 0.1682 0.4182 0.125 1. 0 d
O1 O2- 32 g 0.158(1) 0.074(1) 0.384(1) 1. 0 d
O2 O2- 32 g 0.499(1) 0.087(1) 0.346(1) 1. 0 d

loop_
_atom_type_symbol
_atom_type_oxidation_number
Ba2+ 2.000
V5+ 5.000
Mg2+ 2.000
O2- -2.000
